data_4320101
loop_
_publ_author_name
'Carl Ohrenberg'
'Louise M. Liable-Sands'
'Arnold L. Rheingold'
'Charles G. Riordan'

_publ_section_title
;
 Structural Diversity in a Family of Copper(I) Thioether Complexes
;
_journal_name_full 'Inorganic Chemistry'
_journal_page_first 4276
_journal_page_last 4283
_journal_paper_doi 10.1021/ic010273a
_journal_volume 40
_journal_year 2001
_chemical_formula_sum 'C69 H91 B4 Cl3 Cu4 O S8'
_chemical_formula_weight 1596.65
_chemical_name_systematic
;
   ?
;
_space_group_IT_number 14
_symmetry_cell_setting monoclinic
_symmetry_space_group_name_Hall '-P 2yn'
_symmetry_space_group_name_H-M 'P 1 21/n 1'
_atom_sites_solution_hydrogens geom
_atom_sites_solution_primary direct
_atom_sites_solution_secondary difmap
_audit_creation_method SHELXL
_cell_angle_alpha 90.00
_cell_angle_beta 94.0230(10)
_cell_angle_gamma 90.00
_cell_formula_units_Z 4
_cell_length_a 12.1588(2)
_cell_length_b 31.0044(3)
_cell_length_c 19.9278(3)
_cell_measurement_temperature 203(2)
_cell_volume 7493.80(18)
_computing_structure_refinement 'SHELXL-93 (Sheldrick, 1993)'
_computing_structure_solution 'SHELXS-86 (Sheldrick, 1990)'
_diffrn_ambient_temperature 203(2)
_diffrn_radiation_monochromator graphite
_diffrn_radiation_source 'fine-focus sealed tube'
_diffrn_radiation_type MoK\a
_diffrn_radiation_wavelength 0.71073
_diffrn_reflns_av_R_equivalents 0.0647
_diffrn_reflns_av_sigmaI/netI 0.1174
_diffrn_reflns_limit_h_max 16
_diffrn_reflns_limit_h_min -12
_diffrn_reflns_limit_k_max 41
_diffrn_reflns_limit_k_min -40
_diffrn_reflns_limit_l_max 20
_diffrn_reflns_limit_l_min -25
_diffrn_reflns_number 19955
_diffrn_reflns_theta_max 22.50
_diffrn_reflns_theta_min 1.22
_exptl_absorpt_coefficient_mu 1.490
_exptl_crystal_colour 'pale yellow'
_exptl_crystal_density_diffrn 1.415
_exptl_crystal_description rod
_exptl_crystal_F_000 3312
_exptl_crystal_size_max 0.30
_exptl_crystal_size_mid 0.30
_exptl_crystal_size_min 0.20
_refine_diff_density_max 0.633
_refine_diff_density_min -0.810
_refine_diff_density_rms 0.112
_refine_ls_extinction_method none
_refine_ls_goodness_of_fit_all 1.286
_refine_ls_goodness_of_fit_obs 1.398
_refine_ls_matrix_type full
_refine_ls_number_parameters 791
_refine_ls_number_reflns 9356
_refine_ls_number_restraints 0
_refine_ls_restrained_S_all 1.633
_refine_ls_restrained_S_obs 1.398
_refine_ls_R_factor_all 0.1088
_refine_ls_R_factor_obs 0.0607
_refine_ls_shift/esd_max 0.000
_refine_ls_shift/esd_mean 0.000
_refine_ls_structure_factor_coef Fsqd
_refine_ls_weighting_details 'w=1/[\s^2^(Fo^2^)+(0.0200P)^2^+0.0000P] where P=(Fo^2^+2Fc^2^)/3'
_refine_ls_weighting_scheme calc
_refine_ls_wR_factor_all 0.1898
_refine_ls_wR_factor_obs 0.1284
_reflns_number_observed 6109
_reflns_number_total 9366
_reflns_observed_criterion >2sigma(I)
_cod_data_source_file ic010273a_1.cif
_cod_data_source_block cgr35(1)
_cod_depositor_comments
;
The following automatic conversions were performed:

'_symmetry_cell_setting' value 'Monoclinic' changed to 'monoclinic'
according to the built-in table from CIF Core dictionary named
'cif_core.dic' version 2.4.1 from 2010-06-29.

Automatic conversion script
Id: cif_fix_values 1646 2011-03-28 12:23:43Z adriana 

The following automatic conversions were performed:

'_refine_ls_weighting_scheme' value 'calc
w=1/[\s^2^(Fo^2^)+(0.0200P)^2^+0.0000P] where P=(Fo^2^+2Fc^2^)/3' was
changed to 'calc'. New tag '_refine_ls_weighting_details' was
created. The value of the new tag was set to
'w=1/[\s^2^(Fo^2^)+(0.0200P)^2^+0.0000P] where P=(Fo^2^+2Fc^2^)/3'.

Automatic conversion script
Id: cif_fix_values 3143 2015-03-26 13:38:13Z robertas 
;
_cod_original_cell_volume 7493.8(2)
_cod_database_code 4320101

loop_
_symmetry_equiv_pos_as_xyz
'x, y, z'
'-x+1/2, y+1/2, -z+1/2'
'-x, -y, -z'
'x-1/2, -y-1/2, z-1/2'

loop_
_atom_site_aniso_label
_atom_site_aniso_U_11
_atom_site_aniso_U_22
_atom_site_aniso_U_33
_atom_site_aniso_U_23
_atom_site_aniso_U_13
_atom_site_aniso_U_12
Cu1 0.0302(5) 0.0353(6) 0.0496(6) -0.0044(5) 0.0016(5) -0.0010(5)
Cu2 0.0437(6) 0.0369(6) 0.0429(6) 0.0027(5) -0.0008(5) 0.0068(5)
Cu3 0.0335(5) 0.0508(7) 0.0441(6) 0.0032(5) 0.0029(5) -0.0099(5)
Cu4 0.0324(5) 0.0366(6) 0.0502(6) 0.0069(5) 0.0046(5) 0.0063(5)
S1 0.0291(10) 0.0308(12) 0.0406(12) 0.0014(10) 0.0023(9) -0.0001(9)
S2 0.0329(11) 0.0434(14) 0.0438(12) -0.0046(11) 0.0007(10) -0.0009(10)
S3 0.0285(10) 0.0317(12) 0.0403(12) 0.0025(10) 0.0011(9) 0.0022(9)
S4 0.0359(11) 0.0407(14) 0.0404(12) 0.0018(11) 0.0022(10) 0.0040(10)
S5 0.0271(10) 0.0307(12) 0.0348(11) 0.0006(10) 0.0018(9) 0.0021(9)
S6 0.0353(12) 0.062(2) 0.0371(12) 0.0017(12) 0.0027(10) -0.0066(11)
S7 0.0284(10) 0.0323(12) 0.0433(12) 0.0013(10) 0.0016(9) 0.0006(9)
S8 0.0333(11) 0.0331(13) 0.0442(12) 0.0038(10) 0.0051(10) 0.0026(9)
C1 0.039(5) 0.038(5) 0.045(5) 0.008(4) 0.014(4) 0.003(4)
C2 0.019(4) 0.043(5) 0.025(4) 0.000(4) 0.018(3) 0.000(3)
C3 0.035(5) 0.059(6) 0.062(6) -0.026(5) 0.013(4) -0.001(4)
C4 0.024(4) 0.046(6) 0.045(5) 0.002(4) 0.000(4) -0.004(4)
C5 0.041(5) 0.057(6) 0.045(5) -0.011(5) 0.001(4) 0.011(5)
C6 0.046(6) 0.085(8) 0.045(6) -0.013(6) 0.004(5) 0.025(6)
C7 0.033(5) 0.093(9) 0.053(6) -0.029(6) 0.000(5) 0.004(6)
C8 0.032(5) 0.071(7) 0.060(6) -0.029(6) 0.014(5) -0.005(5)
C9 0.030(5) 0.055(6) 0.045(5) -0.010(5) 0.007(4) 0.004(4)
C10 0.030(4) 0.045(6) 0.041(5) -0.009(5) 0.005(4) 0.004(4)
C11 0.022(4) 0.045(6) 0.045(5) 0.000(5) -0.006(4) -0.007(4)
C12 0.032(5) 0.042(6) 0.083(7) 0.008(6) -0.010(5) 0.000(4)
C13 0.035(5) 0.044(7) 0.102(9) 0.025(7) -0.018(6) -0.004(5)
C14 0.024(5) 0.078(8) 0.065(6) 0.041(6) 0.005(4) -0.010(5)
C15 0.029(5) 0.056(7) 0.057(6) 0.009(5) 0.000(4) -0.010(4)
C16 0.020(4) 0.036(5) 0.051(5) 0.000(5) -0.003(4) -0.008(4)
C21 0.027(4) 0.046(6) 0.048(5) 0.002(4) 0.013(4) 0.007(4)
C22 0.036(4) 0.020(5) 0.039(5) 0.008(4) 0.003(4) 0.000(3)
C23 0.068(6) 0.058(7) 0.043(5) -0.005(5) 0.005(5) 0.014(5)
C24 0.038(5) 0.034(5) 0.045(5) -0.004(4) -0.002(4) 0.009(4)
C25 0.045(5) 0.037(6) 0.058(6) 0.012(5) 0.002(4) 0.007(4)
C26 0.063(6) 0.046(7) 0.070(7) 0.004(5) 0.019(5) -0.007(5)
C27 0.080(7) 0.034(6) 0.072(7) 0.004(5) -0.021(6) 0.004(6)
C28 0.057(6) 0.034(6) 0.072(7) -0.010(5) -0.015(5) 0.016(5)
C29 0.045(5) 0.041(6) 0.052(6) 0.004(5) -0.004(4) 0.002(4)
C30 0.035(5) 0.039(5) 0.043(5) 0.002(4) -0.007(4) 0.000(4)
C31 0.039(5) 0.040(5) 0.050(6) 0.013(5) -0.003(4) -0.003(4)
C32 0.041(5) 0.056(7) 0.054(6) 0.008(5) -0.008(5) -0.006(5)
C33 0.031(5) 0.038(6) 0.081(7) 0.014(5) -0.013(5) 0.002(4)
C34 0.025(5) 0.047(6) 0.075(7) 0.007(5) 0.005(5) 0.006(4)
C35 0.036(5) 0.034(5) 0.055(5) 0.002(4) 0.005(5) 0.005(4)
C36 0.024(4) 0.038(5) 0.052(5) 0.014(4) -0.002(4) 0.003(4)
C41 0.037(5) 0.042(5) 0.043(5) -0.006(4) 0.012(4) 0.000(4)
C42 0.020(4) 0.042(5) 0.038(5) 0.011(4) -0.001(3) -0.001(4)
C43 0.070(6) 0.127(11) 0.034(5) 0.006(6) 0.016(5) -0.038(7)
C44 0.034(5) 0.064(7) 0.038(5) -0.004(5) -0.002(4) -0.006(4)
C45 0.038(5) 0.072(7) 0.057(6) 0.004(5) 0.001(5) 0.003(5)
C46 0.032(5) 0.132(12) 0.056(6) 0.016(7) 0.003(5) 0.017(6)
C47 0.041(6) 0.135(13) 0.089(9) -0.015(8) -0.019(6) -0.030(8)
C48 0.059(7) 0.116(12) 0.110(10) -0.030(8) -0.023(7) -0.023(8)
C49 0.045(6) 0.087(9) 0.085(7) -0.016(7) -0.018(5) -0.007(6)
C50 0.033(5) 0.063(7) 0.031(5) 0.005(5) 0.008(4) -0.006(5)
C51 0.044(5) 0.069(8) 0.071(7) -0.023(6) 0.016(5) 0.000(5)
C52 0.054(7) 0.066(9) 0.155(13) -0.074(9) -0.028(8) 0.025(6)
C53 0.097(10) 0.059(9) 0.119(11) 0.006(9) -0.063(9) 0.000(8)
C54 0.075(7) 0.042(7) 0.081(8) -0.011(6) -0.030(6) -0.002(6)
C55 0.023(4) 0.038(6) 0.075(7) -0.001(5) -0.016(4) -0.003(4)
C56 0.029(4) 0.040(5) 0.051(5) 0.001(5) -0.001(4) -0.009(4)
C61 0.042(5) 0.067(7) 0.035(5) -0.003(5) 0.012(4) 0.003(5)
C62 0.032(4) 0.024(5) 0.062(6) -0.007(4) 0.003(4) 0.005(4)
C63 0.037(5) 0.061(7) 0.057(6) 0.014(5) 0.021(4) 0.003(4)
C64 0.045(5) 0.029(5) 0.056(5) 0.008(4) -0.007(4) -0.001(4)
C65 0.057(6) 0.048(7) 0.072(7) 0.014(5) -0.010(5) -0.001(5)
C66 0.084(7) 0.033(6) 0.075(7) -0.001(5) -0.002(6) -0.010(5)
C67 0.075(7) 0.031(6) 0.071(7) 0.003(5) 0.018(6) 0.007(5)
C68 0.065(6) 0.038(6) 0.060(6) 0.004(5) 0.008(5) 0.020(5)
C69 0.044(5) 0.033(6) 0.062(6) 0.007(5) 0.006(5) 0.002(4)
C70 0.034(4) 0.029(5) 0.050(5) 0.003(4) 0.003(4) 0.000(4)
C71 0.043(5) 0.027(5) 0.058(6) 0.010(5) -0.009(5) 0.003(4)
C72 0.067(6) 0.043(6) 0.046(5) 0.010(5) -0.015(5) -0.005(5)
C73 0.054(6) 0.050(6) 0.060(7) 0.015(5) -0.029(5) -0.008(5)
C74 0.035(5) 0.052(6) 0.070(7) 0.010(5) -0.017(5) 0.000(4)
C75 0.048(5) 0.015(5) 0.057(5) 0.007(4) 0.001(4) 0.006(4)
C76 0.036(5) 0.024(5) 0.050(5) 0.001(4) -0.003(4) 0.003(4)
B1 0.032(5) 0.035(6) 0.046(6) -0.004(5) -0.006(5) 0.001(4)
B2 0.017(4) 0.034(6) 0.046(6) 0.000(5) 0.009(4) 0.004(4)
B3 0.034(5) 0.042(6) 0.034(5) 0.001(5) 0.007(4) -0.003(5)
B4 0.032(5) 0.025(6) 0.045(6) 0.005(5) 0.003(4) 0.003(4)
C90 0.083(8) 0.060(8) 0.128(10) -0.005(7) -0.006(7) 0.015(6)
Cl90 0.258(6) 0.106(4) 0.218(5) -0.015(3) -0.023(4) -0.075(4)
Cl91 0.116(3) 0.284(7) 0.165(4) -0.048(4) -0.029(3) 0.050(4)
Cl92 0.214(4) 0.089(3) 0.105(3) -0.013(2) -0.013(3) 0.002(3)
O91 0.103(6) 0.104(8) 0.144(8) 0.008(6) 0.002(6) 0.015(6)

loop_
_atom_site_label
_atom_site_type_symbol
_atom_site_fract_x
_atom_site_fract_y
_atom_site_fract_z
_atom_site_U_iso_or_equiv
_atom_site_thermal_displace_type
_atom_site_occupancy
_atom_site_calc_flag
_atom_site_refinement_flags
_atom_site_disorder_group
Cu1 Cu 0.16144(7) 0.09979(3) 0.31865(5) 0.0384(3) Uani 1 d . .
Cu2 Cu 0.11875(8) 0.22597(3) 0.31224(5) 0.0413(3) Uani 1 d . .
Cu3 Cu -0.11339(7) 0.20535(4) 0.16834(5) 0.0428(3) Uani 1 d . .
Cu4 Cu -0.15501(7) 0.09407(3) 0.25966(5) 0.0396(3) Uani 1 d . .
S1 S 0.14254(15) 0.16444(6) 0.37570(10) 0.0335(5) Uani 1 d . .
S2 S 0.3067(2) 0.12504(7) 0.26142(10) 0.0401(5) Uani 1 d . .
S3 S 0.06311(14) 0.22639(7) 0.19935(10) 0.0336(5) Uani 1 d . .
S4 S -0.0213(2) 0.27036(7) 0.34238(10) 0.0391(5) Uani 1 d . .
S5 S -0.21507(14) 0.16282(6) 0.23582(9) 0.0309(5) Uani 1 d . .
S6 S -0.1277(2) 0.15827(8) 0.07898(10) 0.0447(6) Uani 1 d . .
S7 S 0.02218(15) 0.07251(7) 0.24548(10) 0.0347(5) Uani 1 d . .
S8 S -0.15249(15) 0.07503(7) 0.37167(10) 0.0368(5) Uani 1 d . .
C1 C 0.0460(6) 0.1649(3) 0.4421(4) 0.040(2) Uani 1 d . .
H1A H -0.0280(6) 0.1593(3) 0.4226(4) 0.060 Uiso 1 calc R .
H1B H 0.0483(6) 0.1928(3) 0.4640(4) 0.060 Uiso 1 calc R .
H1C H 0.0667(6) 0.1426(3) 0.4749(4) 0.060 Uiso 1 calc R .
C2 C 0.2757(5) 0.1751(3) 0.4200(3) 0.028(2) Uani 1 d . .
H2A H 0.2678(5) 0.1989(3) 0.4516(3) 0.034 Uiso 1 calc R .
H2B H 0.2990(5) 0.1495(3) 0.4462(3) 0.034 Uiso 1 calc R .
C3 C 0.3788(6) 0.0787(3) 0.2300(4) 0.051(2) Uani 1 d . .
H3A H 0.3321(6) 0.0645(3) 0.1952(4) 0.077 Uiso 1 calc R .
H3B H 0.3965(6) 0.0587(3) 0.2666(4) 0.077 Uiso 1 calc R .
H3C H 0.4463(6) 0.0882(3) 0.2113(4) 0.077 Uiso 1 calc R .
C4 C 0.4080(6) 0.1462(3) 0.3246(4) 0.039(2) Uani 1 d . .
H4A H 0.4305(6) 0.1226(3) 0.3553(4) 0.047 Uiso 1 calc R .
H4B H 0.4733(6) 0.1549(3) 0.3018(4) 0.047 Uiso 1 calc R .
C5 C 0.5277(6) 0.1713(3) 0.4647(4) 0.048(2) Uani 1 d . .
H5A H 0.4885(6) 0.1460(3) 0.4734(4) 0.057 Uiso 1 calc R .
C6 C 0.6290(7) 0.1791(4) 0.5017(4) 0.058(3) Uani 1 d . .
H6A H 0.6560(7) 0.1590(4) 0.5342(4) 0.070 Uiso 1 calc R .
C7 C 0.6884(7) 0.2158(4) 0.4904(5) 0.060(3) Uani 1 d . .
H7A H 0.7564(7) 0.2210(4) 0.5145(5) 0.072 Uiso 1 calc R .
C8 C 0.6464(6) 0.2447(3) 0.4436(4) 0.054(3) Uani 1 d . .
H8A H 0.6852(6) 0.2703(3) 0.4363(4) 0.064 Uiso 1 calc R .
C9 C 0.5478(6) 0.2368(3) 0.4068(4) 0.043(2) Uani 1 d . .
H9A H 0.5222(6) 0.2571(3) 0.3743(4) 0.051 Uiso 1 calc R .
C10 C 0.4840(6) 0.1995(3) 0.4161(4) 0.039(2) Uani 1 d . .
C11 C 0.2833(5) 0.2655(3) 0.3524(4) 0.038(2) Uani 1 d . .
H11A H 0.2951(5) 0.2664(3) 0.4021(4) 0.045 Uiso 1 calc R .
C12 C 0.2767(6) 0.3061(3) 0.3224(5) 0.053(3) Uani 1 d . .
H12A H 0.2435(6) 0.3290(3) 0.3444(5) 0.063 Uiso 1 calc R .
C13 C 0.3185(7) 0.3128(3) 0.2608(6) 0.061(3) Uani 1 d . .
H13A H 0.3169(7) 0.3404(3) 0.2411(6) 0.074 Uiso 1 calc R .
C14 C 0.3633(6) 0.2778(4) 0.2284(5) 0.055(3) Uani 1 d . .
H14A H 0.3884(6) 0.2816(4) 0.1852(5) 0.066 Uiso 1 calc R .
C15 C 0.3717(6) 0.2375(3) 0.2583(4) 0.048(2) Uani 1 d . .
H15A H 0.4028(6) 0.2146(3) 0.2353(4) 0.057 Uiso 1 calc R .
C16 C 0.3342(6) 0.2302(3) 0.3231(4) 0.036(2) Uani 1 d . .
C21 C 0.1544(5) 0.2010(3) 0.1429(4) 0.040(2) Uani 1 d . .
H21A H 0.1597(5) 0.1704(3) 0.1527(4) 0.060 Uiso 1 calc R .
H21B H 0.2270(5) 0.2140(3) 0.1490(4) 0.060 Uiso 1 calc R .
H21C H 0.1253(5) 0.2051(3) 0.0967(4) 0.060 Uiso 1 calc R .
C22 C 0.0633(6) 0.2826(2) 0.1739(4) 0.032(2) Uani 1 d . .
H22A H 0.1345(6) 0.2955(2) 0.1886(4) 0.038 Uiso 1 calc R .
H22B H 0.0547(6) 0.2842(2) 0.1247(4) 0.038 Uiso 1 calc R .
C23 C 0.0130(7) 0.2940(3) 0.4243(4) 0.056(3) Uani 1 d . .
H23A H 0.0140(7) 0.2717(3) 0.4584(4) 0.084 Uiso 1 calc R .
H23B H -0.0416(7) 0.3156(3) 0.4335(4) 0.084 Uiso 1 calc R .
H23C H 0.0851(7) 0.3074(3) 0.4247(4) 0.084 Uiso 1 calc R .
C24 C -0.0178(6) 0.3174(3) 0.2886(3) 0.039(2) Uani 1 d . .
H24A H -0.0740(6) 0.3377(3) 0.3022(3) 0.047 Uiso 1 calc R .
H24B H 0.0540(6) 0.3315(3) 0.2977(3) 0.047 Uiso 1 calc R .
C25 C 0.0612(7) 0.3796(3) 0.1574(4) 0.047(2) Uani 1 d . .
H25A H 0.1271(7) 0.3637(3) 0.1592(4) 0.056 Uiso 1 calc R .
C26 C 0.0629(8) 0.4228(3) 0.1364(4) 0.059(3) Uani 1 d . .
H26A H 0.1288(8) 0.4350(3) 0.1230(4) 0.071 Uiso 1 calc R .
C27 C -0.0304(8) 0.4472(3) 0.1351(4) 0.063(3) Uani 1 d . .
H27A H -0.0292(8) 0.4764(3) 0.1224(4) 0.076 Uiso 1 calc R .
C28 C -0.1269(8) 0.4282(3) 0.1529(4) 0.055(3) Uani 1 d . .
H28A H -0.1925(8) 0.4443(3) 0.1512(4) 0.066 Uiso 1 calc R .
C29 C -0.1274(7) 0.3858(3) 0.1731(4) 0.046(2) Uani 1 d . .
H29A H -0.1941(7) 0.3740(3) 0.1858(4) 0.056 Uiso 1 calc R .
C30 C -0.0353(6) 0.3593(3) 0.1759(4) 0.039(2) Uani 1 d . .
C31 C -0.1817(6) 0.2747(3) 0.1152(4) 0.043(2) Uani 1 d . .
H31A H -0.1345(6) 0.2872(3) 0.0817(4) 0.052 Uiso 1 calc R .
C32 C -0.2897(7) 0.2643(3) 0.0909(5) 0.051(2) Uani 1 d . .
H32A H -0.3042(7) 0.2566(3) 0.0455(5) 0.061 Uiso 1 calc R .
C33 C -0.3737(7) 0.2653(3) 0.1328(5) 0.051(3) Uani 1 d . .
H33A H -0.4461(7) 0.2587(3) 0.1164(5) 0.061 Uiso 1 calc R .
C34 C -0.3515(6) 0.2762(3) 0.1993(5) 0.049(2) Uani 1 d . .
H34A H -0.4086(6) 0.2766(3) 0.2287(5) 0.059 Uiso 1 calc R .
C35 C -0.2441(6) 0.2869(3) 0.2230(4) 0.042(2) Uani 1 d . .
H35A H -0.2305(6) 0.2936(3) 0.2689(4) 0.050 Uiso 1 calc R .
C36 C -0.1572(6) 0.2880(3) 0.1821(4) 0.038(2) Uani 1 d . .
C41 C -0.2553(6) 0.1867(3) 0.3144(3) 0.040(2) Uani 1 d . .
H41A H -0.1899(6) 0.1924(3) 0.3438(3) 0.060 Uiso 1 calc R .
H41B H -0.3029(6) 0.1668(3) 0.3364(3) 0.060 Uiso 1 calc R .
H41C H -0.2945(6) 0.2135(3) 0.3048(3) 0.060 Uiso 1 calc R .
C42 C -0.3468(5) 0.1547(3) 0.1885(3) 0.034(2) Uani 1 d . .
H42A H -0.3987(5) 0.1416(3) 0.2181(3) 0.040 Uiso 1 calc R .
H42B H -0.3767(5) 0.1827(3) 0.1738(3) 0.040 Uiso 1 calc R .
C43 C -0.0926(8) 0.1871(4) 0.0041(4) 0.076(4) Uani 1 d . .
H43A H -0.0150(8) 0.1946(4) 0.0082(4) 0.114 Uiso 1 calc R .
H43B H -0.1365(8) 0.2132(4) -0.0008(4) 0.114 Uiso 1 calc R .
H43C H -0.1076(8) 0.1689(4) -0.0350(4) 0.114 Uiso 1 calc R .
C44 C -0.2736(6) 0.1475(3) 0.0612(4) 0.046(2) Uani 1 d . .
H44A H -0.3109(6) 0.1749(3) 0.0505(4) 0.055 Uiso 1 calc R .
H44B H -0.2823(6) 0.1294(3) 0.0209(4) 0.055 Uiso 1 calc R .
C45 C -0.5415(6) 0.1482(3) 0.0819(4) 0.056(3) Uani 1 d . .
H45A H -0.5216(6) 0.1760(3) 0.0971(4) 0.067 Uiso 1 calc R .
C46 C -0.6492(7) 0.1416(4) 0.0523(4) 0.073(3) Uani 1 d . .
H46A H -0.6995(7) 0.1646(4) 0.0483(4) 0.088 Uiso 1 calc R .
C47 C -0.6803(8) 0.1009(5) 0.0291(5) 0.090(4) Uani 1 d . .
H47A H -0.7516(8) 0.0960(5) 0.0092(5) 0.107 Uiso 1 calc R .
C48 C -0.6062(9) 0.0682(4) 0.0356(6) 0.097(4) Uani 1 d . .
H48A H -0.6272(9) 0.0407(4) 0.0196(6) 0.116 Uiso 1 calc R .
C49 C -0.5015(7) 0.0740(4) 0.0648(5) 0.074(3) Uani 1 d . .
H49A H -0.4529(7) 0.0504(4) 0.0689(5) 0.088 Uiso 1 calc R .
C50 C -0.4649(6) 0.1159(3) 0.0893(4) 0.042(2) Uani 1 d . .
C51 C -0.2306(7) 0.0501(3) 0.0997(5) 0.061(3) Uani 1 d . .
H51A H -0.2094(7) 0.0614(3) 0.0589(5) 0.073 Uiso 1 calc R .
C52 C -0.2074(8) 0.0059(4) 0.1165(8) 0.093(5) Uani 1 d . .
H52A H -0.1728(8) -0.0117(4) 0.0858(8) 0.112 Uiso 1 calc R .
C53 C -0.2347(10) -0.0113(4) 0.1766(7) 0.095(5) Uani 1 d . .
H53A H -0.2199(10) -0.0404(4) 0.1871(7) 0.114 Uiso 1 calc R .
C54 C -0.2837(8) 0.0146(3) 0.2207(6) 0.068(3) Uani 1 d . .
H54A H -0.3016(8) 0.0033(3) 0.2623(6) 0.081 Uiso 1 calc R .
C55 C -0.3078(6) 0.0571(3) 0.2060(5) 0.046(2) Uani 1 d . .
H55A H -0.3792(6) 0.0664(3) 0.2223(5) 0.056 Uiso 1 calc R .
C56 C -0.2852(6) 0.0765(3) 0.1444(4) 0.040(2) Uani 1 d . .
C61 C 0.0616(6) 0.0723(3) 0.1592(3) 0.048(2) Uani 1 d . .
H61A H 0.0609(6) 0.1016(3) 0.1420(3) 0.071 Uiso 1 calc R .
H61B H 0.0098(6) 0.0548(3) 0.1317(3) 0.071 Uiso 1 calc R .
H61C H 0.1351(6) 0.0603(3) 0.1578(3) 0.071 Uiso 1 calc R .
C62 C 0.0276(6) 0.0158(2) 0.2697(4) 0.040(2) Uani 1 d . .
H62A H -0.0341(6) 0.0004(2) 0.2463(4) 0.047 Uiso 1 calc R .
H62B H 0.0962(6) 0.0030(2) 0.2559(4) 0.047 Uiso 1 calc R .
C63 C -0.2922(6) 0.0684(3) 0.3967(4) 0.051(2) Uani 1 d . .
H63A H -0.3292(6) 0.0961(3) 0.3953(4) 0.076 Uiso 1 calc R .
H63B H -0.2901(6) 0.0569(3) 0.4420(4) 0.076 Uiso 1 calc R .
H63C H -0.3319(6) 0.0486(3) 0.3660(4) 0.076 Uiso 1 calc R .
C64 C -0.1007(6) 0.0198(3) 0.3779(4) 0.044(2) Uani 1 d . .
H64A H -0.1000(6) 0.0111(3) 0.4252(4) 0.053 Uiso 1 calc R .
H64B H -0.1539(6) 0.0012(3) 0.3526(4) 0.053 Uiso 1 calc R .
C65 C -0.0251(7) -0.0734(3) 0.3324(5) 0.060(3) Uani 1 d . .
H65A H -0.0767(7) -0.0643(3) 0.2979(5) 0.072 Uiso 1 calc R .
C66 C -0.0169(8) -0.1174(3) 0.3460(5) 0.064(3) Uani 1 d . .
H66A H -0.0625(8) -0.1371(3) 0.3214(5) 0.077 Uiso 1 calc R .
C67 C 0.0585(8) -0.1316(3) 0.3959(5) 0.059(3) Uani 1 d . .
H67A H 0.0653(8) -0.1612(3) 0.4055(5) 0.070 Uiso 1 calc R .
C68 C 0.1241(7) -0.1019(3) 0.4315(4) 0.054(2) Uani 1 d . .
H68A H 0.1751(7) -0.1113(3) 0.4661(4) 0.065 Uiso 1 calc R .
C69 C 0.1149(6) -0.0580(3) 0.4165(4) 0.046(2) Uani 1 d . .
H69A H 0.1618(6) -0.0386(3) 0.4409(4) 0.055 Uiso 1 calc R .
C70 C 0.0395(6) -0.0416(3) 0.3671(4) 0.038(2) Uani 1 d . .
C71 C 0.1116(6) 0.0533(3) 0.4568(4) 0.043(2) Uani 1 d . .
H71A H 0.0413(6) 0.0559(3) 0.4733(4) 0.052 Uiso 1 calc R .
C72 C 0.2023(8) 0.0665(3) 0.4976(4) 0.053(3) Uani 1 d . .
H72A H 0.1922(8) 0.0772(3) 0.5408(4) 0.063 Uiso 1 calc R .
C73 C 0.3079(8) 0.0640(3) 0.4753(5) 0.056(3) Uani 1 d . .
H73A H 0.3691(8) 0.0728(3) 0.5035(5) 0.067 Uiso 1 calc R .
C74 C 0.3219(7) 0.0488(3) 0.4122(5) 0.053(3) Uani 1 d . .
H74A H 0.3929(7) 0.0471(3) 0.3965(5) 0.064 Uiso 1 calc R .
C75 C 0.2291(6) 0.0356(2) 0.3708(4) 0.040(2) Uani 1 d . .
H75A H 0.2438(6) 0.0120(2) 0.3391(4) 0.048 Uiso 1 calc R .
C76 C 0.1198(6) 0.0362(2) 0.3922(4) 0.037(2) Uani 1 d . .
B1 B 0.3700(7) 0.1873(3) 0.3702(5) 0.038(2) Uani 1 d . .
B2 B -0.0373(6) 0.3104(3) 0.2061(4) 0.032(2) Uani 1 d . .
B3 B -0.3375(7) 0.1235(3) 0.1222(4) 0.037(2) Uani 1 d . .
B4 B 0.0215(7) 0.0098(3) 0.3518(5) 0.034(2) Uani 1 d . .
C90 C 0.3952(9) -0.0672(4) 0.1834(6) 0.091(4) Uani 1 d . .
H90A H 0.4386(9) -0.0866(4) 0.2147(6) 0.109 Uiso 1 calc R .
Cl90 Cl 0.4653(5) -0.0201(2) 0.1771(3) 0.196(2) Uani 1 d . .
Cl91 Cl 0.2681(3) -0.0599(2) 0.2131(2) 0.190(2) Uani 1 d . .
Cl92 Cl 0.3833(4) -0.09162(13) 0.1029(2) 0.1371(15) Uani 1 d . .
O91 O -0.0578(7) -0.0937(3) 0.0920(5) 0.117(3) Uani 1 d . .
C91 C 0.0719(13) -0.0427(6) 0.0667(8) 0.154(6) Uiso 1 d . .
C92 C 0.0442(26) -0.0841(10) 0.1186(17) 0.107(14) Uiso 0.45(3) d P .
C92' C 0.0413(21) -0.0826(9) 0.0564(14) 0.105(12) Uiso 0.55(3) d P .
C93 C -0.0851(22) -0.1277(10) 0.1369(14) 0.216(12) Uiso 1 d . .
C94 C -0.1498(47) -0.1343(13) 0.1419(20) 0.116(14) Uiso 0.45(3) d P .
C94' C -0.2148(25) -0.1360(8) 0.1272(12) 0.088(9) Uiso 0.55(3) d P .

loop_
_atom_type_symbol
_atom_type_description
_atom_type_scat_dispersion_real
_atom_type_scat_dispersion_imag
_atom_type_scat_source
C C 0.0033 0.0016 'International Tables Vol C Tables 4.2.6.8 and 6.1.1.4'
H H 0.0000 0.0000 'International Tables Vol C Tables 4.2.6.8 and 6.1.1.4'
B B 0.0013 0.0007 'International Tables Vol C Tables 4.2.6.8 and 6.1.1.4'
O O 0.0106 0.0060 'International Tables Vol C Tables 4.2.6.8 and 6.1.1.4'
S S 0.1246 0.1234 'International Tables Vol C Tables 4.2.6.8 and 6.1.1.4'
Cl Cl 0.1484 0.1585 'International Tables Vol C Tables 4.2.6.8 and 6.1.1.4'
Cu Cu 0.3201 1.2651 'International Tables Vol C Tables 4.2.6.8 and 6.1.1.4'

loop_
_geom_angle_atom_site_label_1
_geom_angle_atom_site_label_2
_geom_angle_atom_site_label_3
_geom_angle
_geom_angle_site_symmetry_1
_geom_angle_site_symmetry_3
_geom_angle_publ_flag
S2 Cu1 S7 111.36(8) . . ?
S2 Cu1 S1 93.13(8) . . ?
S7 Cu1 S1 122.01(7) . . ?
S2 Cu1 C75 104.3(2) . . ?
S7 Cu1 C75 100.7(2) . . ?
S1 Cu1 C75 123.7(2) . . ?
S2 Cu1 C76 138.0(2) . . ?
S7 Cu1 C76 85.0(2) . . ?
S1 Cu1 C76 111.0(2) . . ?
C75 Cu1 C76 33.6(2) . . ?
S1 Cu2 S4 114.84(8) . . ?
S1 Cu2 S3 124.03(8) . . ?
S4 Cu2 S3 94.57(7) . . ?
S1 Cu2 C11 99.7(2) . . ?
S4 Cu2 C11 102.7(2) . . ?
S3 Cu2 C11 119.8(2) . . ?
S3 Cu3 S6 114.13(8) . . ?
S3 Cu3 S5 122.51(7) . . ?
S6 Cu3 S5 94.26(8) . . ?
S3 Cu3 C31 98.4(2) . . ?
S6 Cu3 C31 102.2(2) . . ?
S5 Cu3 C31 124.1(2) . . ?
S7 Cu4 S5 122.29(8) . . ?
S7 Cu4 S8 95.51(7) . . ?
S5 Cu4 S8 114.89(8) . . ?
S7 Cu4 C55 121.1(2) . . ?
S5 Cu4 C55 97.4(2) . . ?
S8 Cu4 C55 105.6(2) . . ?
C2 S1 C1 104.0(3) . . ?
C2 S1 Cu2 100.9(3) . . ?
C1 S1 Cu2 109.3(3) . . ?
C2 S1 Cu1 106.2(3) . . ?
C1 S1 Cu1 116.8(3) . . ?
Cu2 S1 Cu1 117.40(9) . . ?
C3 S2 C4 101.8(3) . . ?
C3 S2 Cu1 107.9(3) . . ?
C4 S2 Cu1 106.5(3) . . ?
C22 S3 C21 103.3(4) . . ?
C22 S3 Cu3 102.6(2) . . ?
C21 S3 Cu3 108.2(2) . . ?
C22 S3 Cu2 105.8(2) . . ?
C21 S3 Cu2 116.9(2) . . ?
Cu3 S3 Cu2 117.92(9) . . ?
C23 S4 C24 101.2(4) . . ?
C23 S4 Cu2 110.5(3) . . ?
C24 S4 Cu2 106.2(3) . . ?
C42 S5 C41 102.8(3) . . ?
C42 S5 Cu4 103.5(3) . . ?
C41 S5 Cu4 107.4(3) . . ?
C42 S5 Cu3 105.4(3) . . ?
C41 S5 Cu3 117.1(3) . . ?
Cu4 S5 Cu3 118.49(9) . . ?
C43 S6 C44 102.3(4) . . ?
C43 S6 Cu3 108.3(4) . . ?
C44 S6 Cu3 106.7(3) . . ?
C61 S7 C62 103.9(4) . . ?
C61 S7 Cu4 115.5(3) . . ?
C62 S7 Cu4 105.4(3) . . ?
C61 S7 Cu1 111.6(3) . . ?
C62 S7 Cu1 100.0(2) . . ?
Cu4 S7 Cu1 117.90(9) . . ?
C63 S8 C64 101.5(4) . . ?
C63 S8 Cu4 110.2(3) . . ?
C64 S8 Cu4 106.7(3) . . ?
B1 C2 S1 113.0(5) . . ?
B1 C4 S2 117.2(5) . . ?
C10 C5 C6 122.4(9) . . ?
C7 C6 C5 120.3(9) . . ?
C8 C7 C6 118.7(8) . . ?
C7 C8 C9 121.0(9) . . ?
C8 C9 C10 122.7(8) . . ?
C5 C10 C9 115.0(7) . . ?
C5 C10 B1 120.6(8) . . ?
C9 C10 B1 124.3(7) . . ?
C12 C11 C16 122.6(8) . . ?
C12 C11 Cu2 107.0(5) . . ?
C16 C11 Cu2 81.2(4) . . ?
C13 C12 C11 120.4(9) . . ?
C12 C13 C14 118.4(9) . . ?
C15 C14 C13 121.4(9) . . ?
C14 C15 C16 121.2(9) . . ?
C11 C16 C15 115.7(8) . . ?
C11 C16 B1 119.5(7) . . ?
C15 C16 B1 123.5(7) . . ?
B2 C22 S3 112.0(5) . . ?
B2 C24 S4 118.2(5) . . ?
C30 C25 C26 122.4(8) . . ?
C27 C26 C25 120.4(9) . . ?
C26 C27 C28 118.6(9) . . ?
C29 C28 C27 120.4(8) . . ?
C28 C29 C30 123.9(9) . . ?
C29 C30 C25 114.4(8) . . ?
C29 C30 B2 122.1(7) . . ?
C25 C30 B2 123.2(7) . . ?
C32 C31 C36 121.6(8) . . ?
C32 C31 Cu3 102.9(6) . . ?
C36 C31 Cu3 79.1(4) . . ?
C33 C32 C31 120.3(8) . . ?
C32 C33 C34 119.4(8) . . ?
C33 C34 C35 120.0(9) . . ?
C36 C35 C34 122.8(8) . . ?
C35 C36 C31 115.6(7) . . ?
C35 C36 B2 122.4(7) . . ?
C31 C36 B2 121.4(7) . . ?
B3 C42 S5 112.9(5) . . ?
B3 C44 S6 116.1(5) . . ?
C50 C45 C46 122.8(10) . . ?
C47 C46 C45 119.6(10) . . ?
C48 C47 C46 118.9(9) . . ?
C47 C48 C49 122.3(12) . . ?
C48 C49 C50 120.8(10) . . ?
C45 C50 C49 115.5(7) . . ?
C45 C50 B3 123.2(8) . . ?
C49 C50 B3 121.2(8) . . ?
C56 C51 C52 120.1(10) . . ?
C53 C52 C51 121.2(11) . . ?
C54 C53 C52 118.6(12) . . ?
C53 C54 C55 121.7(11) . . ?
C54 C55 C56 122.9(9) . . ?
C54 C55 Cu4 102.6(5) . . ?
C56 C55 Cu4 89.5(5) . . ?
C51 C56 C55 115.4(9) . . ?
C51 C56 B3 122.5(8) . . ?
C55 C56 B3 121.3(8) . . ?
B4 C62 S7 111.6(5) . . ?
B4 C64 S8 118.2(6) . . ?
C66 C65 C70 124.0(8) . . ?
C67 C66 C65 119.3(9) . . ?
C66 C67 C68 119.2(9) . . ?
C67 C68 C69 120.3(8) . . ?
C70 C69 C68 123.1(8) . . ?
C69 C70 C65 114.0(8) . . ?
C69 C70 B4 124.2(7) . . ?
C65 C70 B4 121.8(7) . . ?
C72 C71 C76 123.1(8) . . ?
C71 C72 C73 120.8(9) . . ?
C74 C73 C72 119.4(8) . . ?
C73 C74 C75 119.5(8) . . ?
C74 C75 C76 123.1(8) . . ?
C74 C75 Cu1 104.6(5) . . ?
C76 C75 Cu1 79.5(4) . . ?
C71 C76 C75 114.0(7) . . ?
C71 C76 B4 123.5(7) . . ?
C75 C76 B4 121.1(7) . . ?
C71 C76 Cu1 105.5(5) . . ?
C75 C76 Cu1 66.9(4) . . ?
B4 C76 Cu1 106.2(5) . . ?
C2 B1 C4 113.4(7) . . ?
C2 B1 C10 108.5(6) . . ?
C4 B1 C10 103.1(6) . . ?
C2 B1 C16 111.3(6) . . ?
C4 B1 C16 112.3(7) . . ?
C10 B1 C16 107.7(7) . . ?
C30 B2 C36 108.6(6) . . ?
C30 B2 C24 103.8(6) . . ?
C36 B2 C24 113.8(6) . . ?
C30 B2 C22 108.0(6) . . ?
C36 B2 C22 109.1(6) . . ?
C24 B2 C22 113.2(6) . . ?
C56 B3 C42 110.6(6) . . ?
C56 B3 C50 108.3(7) . . ?
C42 B3 C50 106.6(6) . . ?
C56 B3 C44 113.8(7) . . ?
C42 B3 C44 112.8(7) . . ?
C50 B3 C44 104.3(6) . . ?
C76 B4 C70 108.5(6) . . ?
C76 B4 C64 113.6(7) . . ?
C70 B4 C64 103.8(7) . . ?
C76 B4 C62 110.6(6) . . ?
C70 B4 C62 106.3(7) . . ?
C64 B4 C62 113.4(6) . . ?
Cl90 C90 Cl91 112.4(7) . . ?
Cl90 C90 Cl92 108.1(7) . . ?
Cl91 C90 Cl92 110.7(6) . . ?
C92 O91 C93 99.4(18) . . ?
C92 O91 C92' 51.6(14) . . ?
C93 O91 C92' 134.3(17) . . ?
C92' C91 C92 46.4(15) . . ?
C92' C92 O91 69.8(22) . . ?
C92' C92 C91 49.8(17) . . ?
O91 C92 C91 98.3(20) . . ?
C92 C92' C91 83.8(23) . . ?
C92 C92' O91 58.6(20) . . ?
C91 C92' O91 112.1(22) . . ?
C94 C93 O91 121.3(49) . . ?
C94 C93 C94' 14.7(37) . . ?
O91 C93 C94' 108.2(19) . . ?
C94' C94 C93 150.6(71) . . ?
C94 C94' C93 14.7(36) . . ?

loop_
_geom_bond_atom_site_label_1
_geom_bond_atom_site_label_2
_geom_bond_distance
_geom_bond_site_symmetry_2
_geom_bond_publ_flag
Cu1 S2 2.306(2) . ?
Cu1 S7 2.316(2) . ?
Cu1 S1 2.324(2) . ?
Cu1 C75 2.365(7) . ?
Cu1 C76 2.528(8) . ?
Cu2 S1 2.296(2) . ?
Cu2 S4 2.301(2) . ?
Cu2 S3 2.303(2) . ?
Cu2 C11 2.433(7) . ?
Cu3 S3 2.286(2) . ?
Cu3 S6 2.300(2) . ?
Cu3 S5 2.304(2) . ?
Cu3 C31 2.511(8) . ?
Cu4 S7 2.292(2) . ?
Cu4 S5 2.292(2) . ?
Cu4 S8 2.307(2) . ?
Cu4 C55 2.374(7) . ?
S1 C2 1.820(6) . ?
S1 C1 1.829(7) . ?
S2 C3 1.817(8) . ?
S2 C4 1.820(7) . ?
S3 C22 1.814(7) . ?
S3 C21 1.814(7) . ?
S4 C23 1.810(8) . ?
S4 C24 1.813(8) . ?
S5 C42 1.819(6) . ?
S5 C41 1.830(7) . ?
S6 C43 1.815(9) . ?
S6 C44 1.817(7) . ?
S7 C61 1.817(7) . ?
S7 C62 1.824(8) . ?
S8 C63 1.814(7) . ?
S8 C64 1.825(8) . ?
C2 B1 1.613(11) . ?
C4 B1 1.649(12) . ?
C5 C10 1.384(11) . ?
C5 C6 1.411(11) . ?
C6 C7 1.377(13) . ?
C7 C8 1.365(13) . ?
C8 C9 1.383(10) . ?
C9 C10 1.411(11) . ?
C10 B1 1.651(10) . ?
C11 C12 1.393(12) . ?
C11 C16 1.404(11) . ?
C12 C13 1.377(12) . ?
C13 C14 1.395(13) . ?
C14 C15 1.385(12) . ?
C15 C16 1.417(11) . ?
C16 B1 1.668(12) . ?
C22 B2 1.663(11) . ?
C24 B2 1.658(11) . ?
C25 C30 1.403(11) . ?
C25 C26 1.405(12) . ?
C26 C27 1.362(12) . ?
C27 C28 1.383(12) . ?
C28 C29 1.375(12) . ?
C29 C30 1.386(10) . ?
C30 B2 1.634(12) . ?
C31 C32 1.405(10) . ?
C31 C36 1.408(10) . ?
C32 C33 1.364(12) . ?
C33 C34 1.376(11) . ?
C34 C35 1.396(10) . ?
C35 C36 1.380(10) . ?
C36 B2 1.655(11) . ?
C42 B3 1.647(12) . ?
C44 B3 1.663(12) . ?
C45 C50 1.370(11) . ?
C45 C46 1.412(11) . ?
C46 C47 1.39(2) . ?
C47 C48 1.36(2) . ?
C48 C49 1.373(12) . ?
C49 C50 1.447(13) . ?
C50 B3 1.657(11) . ?
C51 C56 1.411(11) . ?
C51 C52 1.43(2) . ?
C52 C53 1.37(2) . ?
C53 C54 1.359(15) . ?
C54 C55 1.375(12) . ?
C55 C56 1.412(11) . ?
C56 B3 1.639(13) . ?
C62 B4 1.654(11) . ?
C64 B4 1.639(11) . ?
C65 C66 1.394(12) . ?
C65 C70 1.411(11) . ?
C66 C67 1.377(11) . ?
C67 C68 1.383(12) . ?
C68 C69 1.396(12) . ?
C69 C70 1.395(10) . ?
C70 B4 1.632(12) . ?
C71 C72 1.384(10) . ?
C71 C76 1.403(10) . ?
C72 C73 1.390(12) . ?
C73 C74 1.366(12) . ?
C74 C75 1.412(10) . ?
C75 C76 1.425(10) . ?
C76 B4 1.616(11) . ?
C90 Cl90 1.700(12) . ?
C90 Cl91 1.708(11) . ?
C90 Cl92 1.769(12) . ?
O91 C92 1.35(3) . ?
O91 C93 1.44(3) . ?
O91 C92' 1.48(3) . ?
C91 C92' 1.31(3) . ?
C91 C92 1.70(4) . ?
C92 C92' 1.24(3) . ?
C93 C94 0.83(5) . ?
C93 C94' 1.60(4) . ?
C94 C94' 0.82(4) . ?
